data_4116815
loop_
_publ_author_name
'Ken Sakai'
'Yuko Tanaka'
'Yuriko Tsuchiya'
'Kentaro Hirata'
'Taro Tsubomura'
'Seiichiro Iijima'
'Ashis Bhattacharjee'

_publ_contact_author
;
    Dr Ken Sakai
    Department of Industrial Chemistry
    Faculty of Engineering
    Seikei University
    Kichijoji-Kitamachi
    Musashino, Tokyo 180
    Japan
;
_publ_contact_author_email ksakai@ch.seikei.ac.jp
_publ_contact_author_fax '+81 422 37 3871'
_publ_contact_author_phone '+81 422 37 3759'
_publ_section_title
;
 New Structural Aspects of \a-Pyrrolidinonate- and \a-Pyridonate-Bridged,
 Homo- and Mixed-Valence, Di- and Tetranuclear cis-Diammineplatinum
 Complexes: Eight New Crystal Structures, Stoichiometric 1:1 Mixture of
 Pt(2.25+)4 and Pt(2.5+)4, New Quasi-One-Dimensional Halide-Bridged
 [Pt(2.5+)4-Cl...]\\infty System, and Consideration of Solution Properties
;
_journal_name_full 'Journal of the American Chemical Society'
_journal_page_first 8366
_journal_page_last 8379
_journal_paper_doi 10.1021/ja980019q
_journal_volume 120
_journal_year 1998
_chemical_formula_moiety 'C8 Cl1 H24 N7 O5 Pt2, (N O3)2, H2 O'
_chemical_formula_sum 'C8 H26 Cl N9 O12 Pt2'
_chemical_formula_weight 865.98
_space_group_IT_number 14
_symmetry_cell_setting monoclinic
_symmetry_Int_Tables_number 14
_symmetry_space_group_name_Hall '-P 2yab'
_symmetry_space_group_name_H-M 'P 1 21/a 1'
_audit_creation_date 1997-10-28
_audit_creation_method 'teXsan (modified by Ken Sakai)'
_audit_update_record
;
1997-10-28    text and data added by Ken Sakai
;
_cell_angle_alpha 90
_cell_angle_beta 110.87(2)
_cell_angle_gamma 90
_cell_formula_units_Z 4.00
_cell_length_a 9.521(3)
_cell_length_b 24.608(7)
_cell_length_c 10.137(2)
_cell_measurement_reflns_used 25
_cell_measurement_temperature 296.0
_cell_measurement_theta_max 29.57
_cell_measurement_theta_min 25.82
_cell_volume 2219.2(11)
_computing_cell_refinement 'MSC/AFC Diffractometer Control'
_computing_data_collection 'MSC/AFC Diffractometer Control'
_computing_data_reduction 'teXsan: PROCESS (MSC)'
_computing_publication_material 'teXsan: FINISH (MSC)'
_computing_structure_refinement 'teXsan: LS (MSC)'
_computing_structure_solution SIR88
_diffrn_ambient_temperature 296.0
_diffrn_measurement_device 'Rigaku AFC5S'
_diffrn_measurement_method \q/2\q
_diffrn_orient_matrix_UB_11 0.05576
_diffrn_orient_matrix_UB_12 -0.02281
_diffrn_orient_matrix_UB_13 0.08400
_diffrn_orient_matrix_UB_21 0.03715
_diffrn_orient_matrix_UB_22 -0.02371
_diffrn_orient_matrix_UB_23 -0.06076
_diffrn_orient_matrix_UB_31 0.09025
_diffrn_orient_matrix_UB_32 0.02385
_diffrn_orient_matrix_UB_33 0.01996
_diffrn_radiation_detector 'scintillation,NaI,Rigaku SC-30'
_diffrn_radiation_monochromator graphite
_diffrn_radiation_source 'X-ray tube'
_diffrn_radiation_type 'Mo K\a'
_diffrn_radiation_wavelength 0.71069
_diffrn_reflns_av_R_equivalents 0.0328
_diffrn_reflns_av_sigmaI/netI 0.0885
_diffrn_reflns_limit_h_max 12
_diffrn_reflns_limit_h_min 0
_diffrn_reflns_limit_k_max 31
_diffrn_reflns_limit_k_min 0
_diffrn_reflns_limit_l_max 12
_diffrn_reflns_limit_l_min -13
_diffrn_reflns_number 5538
_diffrn_reflns_theta_max 27.50
_diffrn_reflns_theta_min 2.25
_diffrn_standards_decay_% -1.12
_diffrn_standards_interval_count 150
_diffrn_standards_number 3
_exptl_absorpt_coefficient_mu 12.789
_exptl_absorpt_correction_T_max 1.0000
_exptl_absorpt_correction_T_min 0.5784
_exptl_absorpt_correction_type psi-scan
_exptl_absorpt_process_details 'psi-scan (North's method)'
_exptl_crystal_colour orange
_exptl_crystal_density_diffrn 2.5919
_exptl_crystal_description prism
_exptl_crystal_F_000 1624.00
_exptl_crystal_size_max 0.30
_exptl_crystal_size_mid 0.20
_exptl_crystal_size_min 0.20
_refine_diff_density_max 2.79
_refine_diff_density_min -2.16
_refine_ls_abs_structure_details
;
none
;
_refine_ls_extinction_coef 0.16(7)
_refine_ls_extinction_method Zachariasen_type_2_gaussian_isotropic
_refine_ls_goodness_of_fit_obs 1.720
_refine_ls_hydrogen_treatment noref
_refine_ls_matrix_type full
_refine_ls_number_constraints 0
_refine_ls_number_parameters 259
_refine_ls_number_reflns 3661
_refine_ls_number_restraints 0
_refine_ls_R_factor_all 0.0885
_refine_ls_R_factor_obs 0.0525
_refine_ls_shift/esd_max 0.0290
_refine_ls_structure_factor_coef F
_refine_ls_weighting_scheme sigma_w=1/\s^2^(F)+0.000100F^2^
_refine_ls_wR_factor_all 0.0442
_refine_ls_wR_factor_obs 0.0411
_reflns_number_observed 3661
_reflns_number_total 5237
_reflns_observed_criterion I_>_2.0_sigma(I)
_cod_data_source_file ja980019q_7.cif
_cod_data_source_block complex12
_cod_original_cell_volume 2219(1)
_cod_original_formula_sum 'C8 Cl1 H26 N9 O12 Pt2'
_cod_database_code 4116815

loop_
_symmetry_equiv_pos_as_xyz
'   +x,   +y,   +z'
'1/2-x,1/2+y,   -z'
'   -x,   -y,   -z'
'1/2+x,1/2-y,   +z'

loop_
_atom_site_aniso_label
_atom_site_aniso_U_11
_atom_site_aniso_U_22
_atom_site_aniso_U_33
_atom_site_aniso_U_12
_atom_site_aniso_U_13
_atom_site_aniso_U_23
Pt(1) 0.0267(3) 0.0266(3) 0.0227(3) -0.0001(3) 0.0099(2) 0.0005(2)
Pt(2) 0.0280(3) 0.0266(3) 0.0231(3) 0.0011(3) 0.0098(2) 0.0017(2)
Cl 0.042(2) 0.049(3) 0.056(3) 0.019(2) 0.024(2) 0.008(2)
O(1) 0.039(6) 0.045(7) 0.026(5) 0.002(5) 0.007(5) -0.009(5)
O(2) 0.030(6) 0.055(7) 0.025(5) 0.011(5) 0.006(5) 0.013(5)
O(3) 0.049(8) 0.050(8) 0.067(8) 0.008(6) 0.021(7) 0.016(6)
O(4) 0.069(9) 0.050(8) 0.053(7) 0.025(6) 0.011(6) 0.002(6)
O(5) 0.09(1) 0.09(1) 0.037(7) -0.011(8) 0.030(7) -0.019(7)
N(1) 0.025(7) 0.060(9) 0.018(6) -0.011(6) 0.001(5) 0.001(6)
N(2) 0.033(7) 0.039(8) 0.021(6) -0.017(6) 0.008(5) 0.001(5)
N(3) 0.027(7) 0.036(8) 0.048(8) 0.002(6) 0.011(6) 0.011(6)
N(4) 0.050(8) 0.033(7) 0.036(7) -0.005(6) 0.013(6) -0.011(6)
N(5) 0.045(8) 0.042(8) 0.033(7) 0.017(7) 0.021(6) 0.007(6)
N(6) 0.017(6) 0.060(9) 0.040(7) 0.010(6) -0.003(5) 0.018(7)
N(7) 0.043(8) 0.045(9) 0.036(8) 0.004(7) 0.020(7) 0.000(7)
C(1) 0.045(10) 0.034(9) 0.022(7) -0.008(7) 0.010(7) -0.007(6)
C(2) 0.06(1) 0.06(1) 0.036(9) -0.024(9) 0.014(8) -0.023(8)
C(3) 0.05(1) 0.09(2) 0.07(1) -0.02(1) 0.01(1) -0.04(1)
C(4) 0.024(9) 0.10(2) 0.07(1) -0.007(10) 0.008(8) -0.03(1)
C(5) 0.033(9) 0.031(8) 0.027(8) 0.004(7) 0.006(7) 0.002(6)
C(6) 0.05(1) 0.030(9) 0.031(8) -0.002(8) 0.018(8) 0.007(7)
C(7) 0.05(1) 0.07(1) 0.05(1) 0.001(9) 0.025(9) 0.024(9)
C(8) 0.05(1) 0.05(1) 0.06(1) -0.005(8) 0.035(9) 0.010(9)

loop_
_atom_site_label
_atom_site_fract_x
_atom_site_fract_y
_atom_site_fract_z
_atom_site_U_iso_or_equiv
_atom_site_thermal_displace_type
_atom_site_calc_flag
_atom_site_calc_attached_atom
_atom_site_occupancy
Pt(1) 0.80222(6) 0.39786(2) 0.70603(5) 0.0250(1) Uani d . 1.0
Pt(2) 1.04862(6) 0.35323(2) 0.69625(5) 0.0257(1) Uani d . 1.0
Cl 1.2582(4) 0.3041(2) 0.6878(4) 0.047(1) Uani d . 1.0
O(1) 0.915(1) 0.3071(4) 0.5374(9) 0.038(3) Uani d . 1.0
O(2) 1.040(1) 0.3025(4) 0.8484(9) 0.038(3) Uani d . 1.0
O(3) 0.420(1) 0.0084(4) 0.334(1) 0.055(4) Uani d . 1.0
O(4) 0.297(1) 0.0826(5) 0.275(1) 0.060(4) Uani d . 1.0
O(5) 0.301(1) 0.0254(5) 0.115(1) 0.070(5) Uani d . 1.0
O(6A) 0.561(3) 0.415(1) 0.695(3) 0.048(8) Uiso d . 0.5
O(6B) 0.588(3) 0.423(1) 0.740(2) 0.034(6) Uiso d . 0.5
O(7A) 0.595(4) 0.501(1) 0.762(4) 0.12(1) Uiso d . 0.5
O(7B) 0.382(3) 0.4663(10) 0.712(2) 0.037(6) Uiso d . 0.5
O(8B) 0.506(3) 0.485(1) 0.578(3) 0.11(1) Uiso d . 0.5
O(8A) 0.368(4) 0.452(2) 0.666(4) 0.11(1) Uiso d . 0.5
O(9) 0.655(2) 0.1449(7) 0.305(2) 0.0671 Uiso d . 0.5
O(10) 0.671(3) 0.0603(6) 0.280(2) 0.0671 Uiso d . 0.5
O(11) 0.627(3) 0.1122(9) 0.105(1) 0.0671 Uiso d . 0.5
O(12) 0.667(4) 0.1487(9) 0.189(4) 0.1584 Uiso d . 0.5
O(13) 0.710(4) 0.085(1) 0.337(2) 0.1584 Uiso d . 0.5
O(14) 0.631(4) 0.067(1) 0.120(3) 0.1584 Uiso d . 0.5
O(15B) 0.981(3) 0.100(1) 0.092(3) 0.094(9) Uiso d . 0.5
O(15A) 0.984(4) 0.060(2) 0.043(4) 0.15(1) Uiso d . 0.5
N(1) 0.701(1) 0.3458(5) 0.548(1) 0.036(4) Uani d . 1.0
N(2) 0.823(1) 0.3406(5) 0.853(1) 0.031(3) Uani d . 1.0
N(3) 0.776(1) 0.4586(5) 0.559(1) 0.038(4) Uani d . 1.0
N(4) 0.898(1) 0.4535(5) 0.866(1) 0.040(4) Uani d . 1.0
N(5) 1.076(1) 0.3998(5) 0.542(1) 0.038(4) Uani d . 1.0
N(6) 1.198(1) 0.3972(5) 0.854(1) 0.042(4) Uani d . 1.0
N(7) 0.339(1) 0.0390(5) 0.239(1) 0.040(4) Uani d . 1.0
N(8) 0.509(2) 0.4572(7) 0.698(2) 0.075(5) Uiso d . 1.0
N(9) 0.651(1) 0.1058(6) 0.230(1) 0.0671 Uiso d . 0.5
N(10) 0.669(2) 0.1004(9) 0.215(2) 0.1584 Uiso d . 0.5
C(1) 0.772(2) 0.3121(6) 0.496(1) 0.034(4) Uani d . 1.0
C(2) 0.670(2) 0.2802(7) 0.377(2) 0.050(5) Uani d . 1.0
C(3) 0.515(2) 0.3008(8) 0.359(2) 0.072(7) Uani d . 1.0
C(4) 0.538(2) 0.3413(8) 0.475(2) 0.066(6) Uani d . 1.0
C(5) 0.933(2) 0.3058(6) 0.898(1) 0.031(4) Uani d . 1.0
C(6) 0.926(2) 0.2698(6) 1.013(1) 0.038(5) Uani d . 1.0
C(7) 0.798(2) 0.2946(7) 1.047(2) 0.053(6) Uani d . 1.0
C(8) 0.715(2) 0.3332(7) 0.926(2) 0.050(6) Uani d . 1.0
H(1) 0.6917 0.2862 0.2937 0.0591 Uiso calc C(2) 1.0
H(2) 0.6783 0.2425 0.3988 0.0591 Uiso calc C(2) 1.0
H(3) 0.4697 0.3177 0.2694 0.0835 Uiso calc C(3) 1.0
H(4) 0.4526 0.2718 0.3676 0.0835 Uiso calc C(3) 1.0
H(5) 0.4972 0.3755 0.4371 0.0692 Uiso calc C(4) 1.0
H(6) 0.4923 0.3290 0.5388 0.0692 Uiso calc C(4) 1.0
H(7) 1.0175 0.2708 1.0923 0.0458 Uiso calc C(6) 1.0
H(8) 0.9046 0.2333 0.9816 0.0458 Uiso calc C(6) 1.0
H(9) 0.8364 0.3142 1.1337 0.0553 Uiso calc C(7) 1.0
H(10) 0.7321 0.2670 1.0551 0.0553 Uiso calc C(7) 1.0
H(11) 0.6942 0.3669 0.9613 0.0544 Uiso calc C(8) 1.0
H(12) 0.6243 0.3175 0.8653 0.0544 Uiso calc C(8) 1.0
H(13) 0.6808 0.4663 0.5192 0.0396 Uiso calc N(3) 1.0
H(14) 0.8245 0.4874 0.6007 0.0396 Uiso calc N(3) 1.0
H(15) 0.8109 0.4477 0.4952 0.0245 Uiso calc N(3) 1.0
H(16) 0.9272 0.4819 0.8313 0.0446 Uiso calc N(4) 1.0
H(17) 0.9742 0.4388 0.9307 0.0245 Uiso calc N(4) 1.0
H(18) 0.8313 0.4634 0.9019 0.0446 Uiso calc N(4) 1.0
H(19) 1.1497 0.4225 0.5797 0.0417 Uiso calc N(5) 1.0
H(20) 1.0960 0.3792 0.4818 0.0245 Uiso calc N(5) 1.0
H(21) 0.9937 0.4179 0.4997 0.0417 Uiso calc N(5) 1.0
H(22) 1.1931 0.4311 0.8282 0.0410 Uiso calc N(6) 1.0
H(23) 1.2879 0.3849 0.8703 0.0245 Uiso calc N(6) 1.0
H(24) 1.1756 0.3945 0.9295 0.0598 Uiso calc N(6) 1.0

loop_
_atom_type_symbol
_atom_type_oxidation_number
_atom_type_number_in_cell
_atom_type_scat_dispersion_real
_atom_type_scat_dispersion_imag
_atom_type_scat_source
C 0 32 0.003 0.002
;
'International Tables for X-ray Crystallography (1974, Vol. IV)'
;
H 0 104 0.000 0.000
;
'International Tables for X-ray Crystallography (1974, Vol. IV)'
;
N 0 36 0.006 0.003
;
'International Tables for X-ray Crystallography (1974, Vol. IV)'
;
O 0 48 0.011 0.006
;
'International Tables for X-ray Crystallography (1974, Vol. IV)'
;
Cl 0 4 0.148 0.159
;
'International Tables for X-ray Crystallography (1974, Vol. IV)'
;
Pt 0 8 -1.703 8.390
;
'International Tables for X-ray Crystallography (1974, Vol. IV)'
;

loop_
_geom_angle_atom_site_label_1
_geom_angle_atom_site_label_2
_geom_angle_atom_site_label_3
_geom_angle
_geom_angle_site_symmetry_1
_geom_angle_site_symmetry_2
_geom_angle_site_symmetry_3
_geom_angle_publ_flag
Pt(2) Pt(1) O(6A) 164.9(7) 1_555 1_555 1_555 yes
Pt(2) Pt(1) O(6B) 169.3(6) 1_555 1_555 1_555 yes
Pt(2) Pt(1) N(1) 83.2(3) 1_555 1_555 1_555 yes
Pt(2) Pt(1) N(2) 83.2(4) 1_555 1_555 1_555 yes
Pt(2) Pt(1) N(3) 99.0(4) 1_555 1_555 1_555 yes
Pt(2) Pt(1) N(4) 99.1(4) 1_555 1_555 1_555 yes
O(6A) Pt(1) O(6B) 12.1(8) 1_555 1_555 1_555 yes
O(6A) Pt(1) N(1) 83.7(7) 1_555 1_555 1_555 yes
O(6A) Pt(1) N(2) 89.8(8) 1_555 1_555 1_555 yes
O(6A) Pt(1) N(3) 88.3(8) 1_555 1_555 1_555 yes
O(6A) Pt(1) N(4) 94.1(7) 1_555 1_555 1_555 yes
O(6B) Pt(1) N(1) 95.4(7) 1_555 1_555 1_555 yes
O(6B) Pt(1) N(2) 86.3(7) 1_555 1_555 1_555 yes
O(6B) Pt(1) N(3) 91.5(7) 1_555 1_555 1_555 yes
O(6B) Pt(1) N(4) 82.5(7) 1_555 1_555 1_555 yes
N(1) Pt(1) N(2) 92.2(4) 1_555 1_555 1_555 yes
N(1) Pt(1) N(3) 89.1(5) 1_555 1_555 1_555 yes
N(1) Pt(1) N(4) 177.4(5) 1_555 1_555 1_555 yes
N(2) Pt(1) N(3) 177.6(5) 1_555 1_555 1_555 yes
N(2) Pt(1) N(4) 89.1(4) 1_555 1_555 1_555 yes
N(3) Pt(1) N(4) 89.5(4) 1_555 1_555 1_555 yes
Pt(1) Pt(2) Cl 173.9(1) 1_555 1_555 1_555 yes
Pt(1) Pt(2) O(1) 87.0(3) 1_555 1_555 1_555 yes
Pt(1) Pt(2) O(2) 87.1(3) 1_555 1_555 1_555 yes
Pt(1) Pt(2) N(5) 98.8(3) 1_555 1_555 1_555 yes
Pt(1) Pt(2) N(6) 97.5(3) 1_555 1_555 1_555 yes
Cl Pt(2) O(1) 89.1(3) 1_555 1_555 1_555 yes
Cl Pt(2) O(2) 88.6(3) 1_555 1_555 1_555 yes
Cl Pt(2) N(5) 85.4(4) 1_555 1_555 1_555 yes
Cl Pt(2) N(6) 86.5(4) 1_555 1_555 1_555 yes
O(1) Pt(2) O(2) 94.4(4) 1_555 1_555 1_555 yes
O(1) Pt(2) N(5) 85.5(4) 1_555 1_555 1_555 yes
O(1) Pt(2) N(6) 175.5(5) 1_555 1_555 1_555 yes
O(2) Pt(2) N(5) 174.0(5) 1_555 1_555 1_555 yes
O(2) Pt(2) N(6) 86.3(4) 1_555 1_555 1_555 yes
N(5) Pt(2) N(6) 93.3(5) 1_555 1_555 1_555 yes
Pt(2) O(1) C(1) 120.4(9) 1_555 1_555 1_555 yes
Pt(2) O(2) C(5) 120.9(8) 1_555 1_555 1_555 yes
Pt(1) O(6A) O(6B) 80(4) 1_555 1_555 1_555 yes
Pt(1) O(6A) N(8) 125(2) 1_555 1_555 1_555 yes
O(6B) O(6A) N(8) 71(4) 1_555 1_555 1_555 yes
Pt(1) O(6B) O(6A) 87(5) 1_555 1_555 1_555 yes
Pt(1) O(6B) N(8) 132(2) 1_555 1_555 1_555 yes
O(6A) O(6B) N(8) 83(4) 1_555 1_555 1_555 yes
O(8A) O(7B) N(8) 76(5) 1_555 1_555 1_555 yes
O(8B) O(8B) N(8) 174(3) 1_555 1_555 1_555 yes
O(7B) O(8A) N(8) 78(4) 1_555 1_555 1_555 yes
Pt(1) N(1) C(1) 124.5(9) 1_555 1_555 1_555 yes
Pt(1) N(1) C(4) 124(1) 1_555 1_555 1_555 yes
C(1) N(1) C(4) 110(1) 1_555 1_555 1_555 yes
Pt(1) N(2) C(5) 125(1) 1_555 1_555 1_555 yes
Pt(1) N(2) C(8) 123.8(9) 1_555 1_555 1_555 yes
C(5) N(2) C(8) 110(1) 1_555 1_555 1_555 yes
O(3) N(7) O(4) 117(1) 1_555 1_555 1_555 yes
O(3) N(7) O(5) 120(1) 1_555 1_555 1_555 yes
O(4) N(7) O(5) 122(1) 1_555 1_555 1_555 yes
O(6A) N(8) O(6B) 24(1) 1_555 1_555 1_555 yes
O(6A) N(8) O(7A) 122(2) 1_555 1_555 1_555 yes
O(6A) N(8) O(7B) 125(2) 1_555 1_555 1_555 yes
O(6A) N(8) O(8B) 107(2) 1_555 1_555 1_555 yes
O(6A) N(8) O(8A) 108(2) 1_555 1_555 1_555 yes
O(6B) N(8) O(7A) 102(2) 1_555 1_555 1_555 yes
O(6B) N(8) O(7B) 129(2) 1_555 1_555 1_555 yes
O(6B) N(8) O(8B) 120(2) 1_555 1_555 1_555 yes
O(6B) N(8) O(8A) 122(2) 1_555 1_555 1_555 yes
O(7A) N(8) O(7B) 103(2) 1_555 1_555 1_555 yes
O(7A) N(8) O(8B) 80(2) 1_555 1_555 1_555 yes
O(7A) N(8) O(8A) 126(2) 1_555 1_555 1_555 yes
O(7B) N(8) O(8B) 106(2) 1_555 1_555 1_555 yes
O(7B) N(8) O(8A) 25(2) 1_555 1_555 1_555 yes
O(8B) N(8) O(8A) 97(2) 1_555 1_555 1_555 yes
O(1) C(1) N(1) 124(1) 1_555 1_555 1_555 yes
O(1) C(1) C(2) 122(1) 1_555 1_555 1_555 yes
N(1) C(1) C(2) 112(1) 1_555 1_555 1_555 yes
C(1) C(2) C(3) 104(1) 1_555 1_555 1_555 yes
C(2) C(3) C(4) 105(1) 1_555 1_555 1_555 yes
N(1) C(4) C(3) 106(1) 1_555 1_555 1_555 yes
O(2) C(5) N(2) 123(1) 1_555 1_555 1_555 yes
O(2) C(5) C(6) 121(1) 1_555 1_555 1_555 yes
N(2) C(5) C(6) 114(1) 1_555 1_555 1_555 yes
C(5) C(6) C(7) 101(1) 1_555 1_555 1_555 yes
C(6) C(7) C(8) 107(1) 1_555 1_555 1_555 yes
N(2) C(8) C(7) 103(1) 1_555 1_555 1_555 yes
O(9) N(9) O(10) 120(1) 1_555 1_555 1_555 yes
O(9) N(9) O(11) 119(1) 1_555 1_555 1_555 yes
O(9) N(9) N(10) 140(5) 1_555 1_555 1_555 yes
O(9) N(9) O(12) 61(2) 1_555 1_555 1_555 yes
O(9) N(9) O(13) 81(2) 1_555 1_555 1_555 yes
O(9) N(9) O(14) 168(1) 1_555 1_555 1_555 yes
O(10) N(9) O(11) 119(1) 1_555 1_555 1_555 yes
O(10) N(9) N(10) 76(5) 1_555 1_555 1_555 yes
O(10) N(9) O(12) 164(2) 1_555 1_555 1_555 yes
O(10) N(9) O(13) 41(1) 1_555 1_555 1_555 yes
O(10) N(9) O(14) 70(1) 1_555 1_555 1_555 yes
O(11) N(9) N(10) 57(4) 1_555 1_555 1_555 yes
O(11) N(9) O(12) 60(2) 1_555 1_555 1_555 yes
O(11) N(9) O(13) 153(2) 1_555 1_555 1_555 yes
O(11) N(9) O(14) 49(1) 1_555 1_555 1_555 yes
N(10) N(9) O(12) 93(5) 1_555 1_555 1_555 yes
N(10) N(9) O(13) 95(5) 1_555 1_555 1_555 yes
N(10) N(9) O(14) 41(4) 1_555 1_555 1_555 yes
O(12) N(9) O(13) 131(2) 1_555 1_555 1_555 yes
O(12) N(9) O(14) 108(2) 1_555 1_555 1_555 yes
O(13) N(9) O(14) 109(2) 1_555 1_555 1_555 yes
N(9) O(9) N(10) 7(1) 1_555 1_555 1_555 yes
N(9) O(9) O(12) 56(1) 1_555 1_555 1_555 yes
N(9) O(9) O(13) 47(1) 1_555 1_555 1_555 yes
N(10) O(9) O(12) 53(1) 1_555 1_555 1_555 yes
N(10) O(9) O(13) 47(1) 1_555 1_555 1_555 yes
O(12) O(9) O(13) 98(2) 1_555 1_555 1_555 yes
N(9) O(10) N(10) 13(1) 1_555 1_555 1_555 yes
N(9) O(10) O(13) 65(2) 1_555 1_555 1_555 yes
N(9) O(10) O(14) 60(1) 1_555 1_555 1_555 yes
N(10) O(10) O(13) 71(2) 1_555 1_555 1_555 yes
N(10) O(10) O(14) 51(1) 1_555 1_555 1_555 yes
O(13) O(10) O(14) 122(3) 1_555 1_555 1_555 yes
N(9) O(11) N(10) 13(1) 1_555 1_555 1_555 yes
N(9) O(11) O(12) 57(1) 1_555 1_555 1_555 yes
N(9) O(11) O(14) 75(2) 1_555 1_555 1_555 yes
N(10) O(11) O(12) 63(2) 1_555 1_555 1_555 yes
N(10) O(11) O(14) 67(2) 1_555 1_555 1_555 yes
O(12) O(11) O(14) 130(2) 1_555 1_555 1_555 yes
N(9) N(10) O(9) 31(4) 1_555 1_555 1_555 yes
N(9) N(10) O(10) 89(5) 1_555 1_555 1_555 yes
N(9) N(10) O(11) 109(4) 1_555 1_555 1_555 yes
N(9) N(10) O(12) 72(5) 1_555 1_555 1_555 yes
N(9) N(10) O(13) 70(4) 1_555 1_555 1_555 yes
N(9) N(10) O(14) 129(5) 1_555 1_555 1_555 yes
O(9) N(10) O(10) 105(2) 1_555 1_555 1_555 yes
O(9) N(10) O(11) 111(2) 1_555 1_555 1_555 yes
O(9) N(10) O(12) 53(2) 1_555 1_555 1_555 yes
O(9) N(10) O(13) 70(2) 1_555 1_555 1_555 yes
O(9) N(10) O(14) 158(2) 1_555 1_555 1_555 yes
O(10) N(10) O(11) 136(2) 1_555 1_555 1_555 yes
O(10) N(10) O(12) 159(3) 1_555 1_555 1_555 yes
O(10) N(10) O(13) 40(1) 1_555 1_555 1_555 yes
O(10) N(10) O(14) 79(2) 1_555 1_555 1_555 yes
O(11) N(10) O(12) 62(2) 1_555 1_555 1_555 yes
O(11) N(10) O(13) 176(2) 1_555 1_555 1_555 yes
O(11) N(10) O(14) 57(2) 1_555 1_555 1_555 yes
O(12) N(10) O(13) 120(2) 1_555 1_555 1_555 yes
O(12) N(10) O(14) 119(2) 1_555 1_555 1_555 yes
O(13) N(10) O(14) 119(2) 1_555 1_555 1_555 yes
N(9) O(12) O(9) 61(2) 1_555 1_555 1_555 yes
N(9) O(12) O(11) 61(1) 1_555 1_555 1_555 yes
N(9) O(12) N(10) 13(1) 1_555 1_555 1_555 yes
O(9) O(12) O(11) 120(2) 1_555 1_555 1_555 yes
O(9) O(12) N(10) 73(2) 1_555 1_555 1_555 yes
O(11) O(12) N(10) 53(1) 1_555 1_555 1_555 yes
N(9) O(13) O(9) 50(1) 1_555 1_555 1_555 yes
N(9) O(13) O(10) 73(2) 1_555 1_555 1_555 yes
N(9) O(13) N(10) 13(1) 1_555 1_555 1_555 yes
O(9) O(13) O(10) 120(2) 1_555 1_555 1_555 yes
O(9) O(13) N(10) 61(1) 1_555 1_555 1_555 yes
O(10) O(13) N(10) 67(2) 1_555 1_555 1_555 yes
N(9) O(14) O(10) 48(1) 1_555 1_555 1_555 yes
N(9) O(14) O(11) 55(1) 1_555 1_555 1_555 yes
N(9) O(14) N(10) 9(1) 1_555 1_555 1_555 yes
O(10) O(14) O(11) 103(2) 1_555 1_555 1_555 yes
O(10) O(14) N(10) 49(1) 1_555 1_555 1_555 yes
O(11) O(14) N(10) 55(1) 1_555 1_555 1_555 yes

loop_
_geom_bond_atom_site_label_1
_geom_bond_atom_site_label_2
_geom_bond_distance
_geom_bond_site_symmetry_1
_geom_bond_site_symmetry_2
_geom_bond_publ_flag
Pt(1) Pt(2) 2.6239(9) 1_555 1_555 yes
Pt(1) O(6A) 2.30(3) 1_555 1_555 yes
Pt(1) O(6B) 2.27(3) 1_555 1_555 yes
Pt(1) N(1) 2.01(1) 1_555 1_555 yes
Pt(1) N(2) 2.01(1) 1_555 1_555 yes
Pt(1) N(3) 2.06(1) 1_555 1_555 yes
Pt(1) N(4) 2.07(1) 1_555 1_555 yes
Pt(2) Cl 2.361(4) 1_555 1_555 yes
Pt(2) O(1) 2.010(8) 1_555 1_555 yes
Pt(2) O(2) 2.008(10) 1_555 1_555 yes
Pt(2) N(5) 2.03(1) 1_555 1_555 yes
Pt(2) N(6) 2.03(1) 1_555 1_555 yes
O(1) C(1) 1.28(2) 1_555 1_555 yes
O(2) C(5) 1.29(2) 1_555 1_555 yes
O(3) N(7) 1.25(2) 1_555 1_555 yes
O(4) N(7) 1.24(2) 1_555 1_555 yes
O(5) N(7) 1.23(2) 1_555 1_555 yes
O(6A) O(6B) 0.48(3) 1_555 1_555 yes
O(6A) N(8) 1.16(3) 1_555 1_555 yes
O(6B) N(8) 1.11(3) 1_555 1_555 yes
O(7A) N(8) 1.37(4) 1_555 1_555 yes
O(7B) O(8A) 0.56(4) 1_555 1_555 yes
O(7B) N(8) 1.29(3) 1_555 1_555 yes
O(8B) O(8B) 1.70(6) 1_555 3_666 yes
O(8B) N(8) 1.40(4) 1_555 1_555 yes
O(8A) N(8) 1.27(4) 1_555 1_555 yes
O(15B) O(15A) 1.10(5) 1_555 1_555 yes
N(1) C(1) 1.29(2) 1_555 1_555 yes
N(1) C(4) 1.47(2) 1_555 1_555 yes
N(2) C(5) 1.30(2) 1_555 1_555 yes
N(2) C(8) 1.48(2) 1_555 1_555 yes
C(1) C(2) 1.47(2) 1_555 1_555 yes
C(2) C(3) 1.51(3) 1_555 1_555 yes
C(3) C(4) 1.50(3) 1_555 1_555 yes
C(5) C(6) 1.48(2) 1_555 1_555 yes
C(6) C(7) 1.51(3) 1_555 1_555 yes
C(7) C(8) 1.53(2) 1_555 1_555 yes
N(9) O(9) 1.22(2) 1_555 1_555 yes
N(9) O(10) 1.22(2) 1_555 1_555 yes
N(9) O(11) 1.22(2) 1_555 1_555 yes
N(9) N(10) 0.29(3) 1_555 1_555 yes
N(9) O(12) 1.16(3) 1_555 1_555 yes
N(9) O(13) 1.15(3) 1_555 1_555 yes
N(9) O(14) 1.42(3) 1_555 1_555 yes
O(9) N(10) 1.46(3) 1_555 1_555 yes
O(9) O(12) 1.22(5) 1_555 1_555 yes
O(9) O(13) 1.55(4) 1_555 1_555 yes
O(10) N(10) 1.18(3) 1_555 1_555 yes
O(10) O(13) 0.83(3) 1_555 1_555 yes
O(10) O(14) 1.54(4) 1_555 1_555 yes
O(11) N(10) 1.09(3) 1_555 1_555 yes
O(11) O(12) 1.20(3) 1_555 1_555 yes
O(11) O(14) 1.11(4) 1_555 1_555 yes
N(10) O(12) 1.22(3) 1_555 1_555 yes
N(10) O(13) 1.22(3) 1_555 1_555 yes
N(10) O(14) 1.22(4) 1_555 1_555 yes

loop_
_geom_contact_atom_site_label_1
_geom_contact_atom_site_label_2
_geom_contact_distance
_geom_contact_site_symmetry_1
_geom_contact_site_symmetry_2
_geom_contact_publ_flag
Pt(1) Pt(2) 2.6239(9) 1_555 1_555 no
O(2) O(11) 3.21(2) 1_555 4_556 no
O(3) O(10) 2.92(3) 1_555 1_555 no
O(3) O(7B) 2.93(3) 1_555 2_546 no
O(3) N(5) 2.95(2) 1_555 2_646 no
O(3) N(3) 2.97(2) 1_555 2_646 no
O(3) O(8A) 3.07(4) 1_555 2_546 no
O(3) N(5) 3.09(2) 1_555 4_455 no
O(3) N(3) 3.16(2) 1_555 4_455 no
O(3) O(3) 3.19(2) 1_555 3_656 no
O(3) N(6) 3.29(2) 1_555 2_646 no
O(3) O(13) 3.33(4) 1_555 1_555 no
O(3) N(4) 3.38(2) 1_555 2_646 no
O(4) O(15B) 2.95(3) 1_555 1_455 no
O(4) N(5) 3.07(1) 1_555 4_455 no
O(4) O(15A) 3.12(3) 1_555 1_455 no
O(4) N(3) 3.13(2) 1_555 4_455 no
O(4) O(7B) 3.36(3) 1_555 2_546 no
O(5) O(15A) 2.96(4) 1_555 1_455 no
O(5) N(4) 3.03(2) 1_555 4_454 no
O(5) N(6) 3.17(2) 1_555 2_646 no
O(5) O(7B) 3.23(3) 1_555 2_546 no
O(5) O(14) 3.29(4) 1_555 1_555 no
O(5) N(4) 3.32(2) 1_555 2_646 no
O(5) O(15A) 3.35(4) 1_555 3_655 no
O(7A) O(15A) 2.76(6) 1_555 2_656 no
O(7A) O(10) 2.82(5) 1_555 2_656 no
O(7A) O(14) 2.95(5) 1_555 2_656 no
O(7A) O(15B) 3.05(5) 1_555 2_656 no
O(7A) O(13) 3.18(5) 1_555 2_656 no
O(7A) N(10) 3.27(4) 1_555 2_656 no
O(7B) N(7) 2.93(3) 1_555 2_556 no
O(7B) N(6) 3.14(3) 1_555 1_455 no
O(7B) O(15A) 3.21(4) 1_555 4_456 no
O(7B) N(5) 3.25(2) 1_555 1_455 no
O(7B) O(15A) 3.30(4) 1_555 2_656 no
O(8A) N(5) 2.91(4) 1_555 1_455 no
O(8A) N(6) 3.20(5) 1_555 1_455 no
O(8A) O(13) 3.26(4) 1_555 4_455 no
O(8A) N(7) 3.27(5) 1_555 2_556 no
O(15B) N(6) 2.91(3) 1_555 4_454 no
O(15A) N(6) 2.92(4) 1_555 4_454 no
O(15A) O(15A) 3.11(8) 1_555 3_755 no
O(15A) N(7) 3.29(4) 1_555 1_655 no
N(2) O(11) 3.31(2) 1_555 4_556 no
N(3) O(10) 2.93(2) 1_555 2_656 no
N(3) O(13) 3.27(4) 1_555 2_656 no
N(4) O(14) 2.78(3) 1_555 4_556 no
N(4) O(14) 2.82(3) 1_555 2_656 no
N(4) O(10) 2.97(2) 1_555 2_656 no
N(4) O(11) 3.08(2) 1_555 4_556 no
N(5) O(13) 2.82(4) 1_555 4_555 no
N(5) O(9) 2.98(3) 1_555 4_555 no
N(5) O(10) 3.25(3) 1_555 4_555 no
N(6) O(11) 2.86(2) 1_555 4_556 no
N(6) O(14) 3.11(4) 1_555 4_556 no
N(7) O(10) 3.09(3) 1_555 1_555 no
C(3) O(12) 3.38(4) 1_555 4_455 no
C(5) O(11) 3.02(2) 1_555 4_556 no
C(5) O(12) 3.19(3) 1_555 4_556 no
C(6) O(12) 3.09(3) 1_555 4_556 no
